data_4070262
loop_
_publ_author_name
'Meiners, Jenni'
'Friedrich, Anja'
'Herdtweck, Eberhardt'
'Schneider, Sven'

_publ_section_title
;
 Facile Double C&#x2212;H Activation of Tetrahydrofuran by an Iridium PNP
 Pincer Complex
;
_journal_issue 21
_journal_name_full Organometallics
_journal_page_first 6331
_journal_paper_doi 10.1021/om9006906
_journal_volume 28
_journal_year 2009
_chemical_formula_moiety 'C24 H53 Ir N O P2, C24 H20 B'
_chemical_formula_sum 'C48 H73 B Ir N O P2'
_chemical_formula_weight 945.04
_chemical_name_systematic ?
_space_group_IT_number 2
_symmetry_cell_setting triclinic
_symmetry_Int_Tables_number 2
_symmetry_space_group_name_Hall '-P 1'
_symmetry_space_group_name_H-M 'P -1'
_atom_sites_solution_hydrogens geom
_atom_sites_solution_primary direct
_atom_sites_solution_secondary difmap
_cell_angle_alpha 75.202(3)
_cell_angle_beta 88.153(3)
_cell_angle_gamma 84.312(3)
_cell_formula_units_Z 4
_cell_length_a 16.0820(12)
_cell_length_b 16.5792(13)
_cell_length_c 19.2566(14)
_cell_measurement_reflns_used 9391
_cell_measurement_temperature 173(1)
_cell_measurement_theta_max 25.34
_cell_measurement_theta_min 3.40
_cell_volume 4939.5(6)
_computing_cell_refinement 'SAINT (Bruker, 2008b)'
_computing_data_collection 'APEX II Control Software (Bruker, 2008a)'
_computing_data_reduction 'SAINT (Bruker, 2008b)'
_computing_molecular_graphics 'PLATON (Spek, 2008)'
_computing_publication_material 'PLATON (Spek, 2008)'
_computing_structure_refinement 'SHELXL97 (Sheldrick, 1998)'
_computing_structure_solution 'SIR92 (Altomare, 1994)'
_diffrn_ambient_temperature 173(1)
_diffrn_detector ' CCD plate '
_diffrn_detector_area_resol_mean 16
_diffrn_measured_fraction_theta_full 0.967
_diffrn_measured_fraction_theta_max 0.967
_diffrn_measurement_device ' \k-geometry diffractometer '
_diffrn_measurement_device_type ' Bruker APEX-II CCD '
_diffrn_measurement_method ' phi- and omega-rotation '
_diffrn_radiation_monochromator graphite
_diffrn_radiation_source 'rotating anode FR591'
_diffrn_radiation_type 'Mo K\a'
_diffrn_radiation_wavelength 0.71073
_diffrn_reflns_av_R_equivalents 0.0300
_diffrn_reflns_av_sigmaI/netI 0.0205
_diffrn_reflns_limit_h_max 19
_diffrn_reflns_limit_h_min -18
_diffrn_reflns_limit_k_max 19
_diffrn_reflns_limit_k_min -19
_diffrn_reflns_limit_l_max 23
_diffrn_reflns_limit_l_min -23
_diffrn_reflns_number 79377
_diffrn_reflns_theta_full 25.34
_diffrn_reflns_theta_max 25.34
_diffrn_reflns_theta_min 3.40
_diffrn_standards_decay_% 0
_exptl_absorpt_coefficient_mu 2.800
_exptl_absorpt_correction_T_max 0.6036
_exptl_absorpt_correction_T_min 0.3998
_exptl_absorpt_correction_type multi-scan
_exptl_absorpt_process_details 'SADABS, Bruker, 2008b'
_exptl_crystal_colour colorless
_exptl_crystal_density_diffrn 1.271
_exptl_crystal_density_meas ?
_exptl_crystal_density_method none
_exptl_crystal_description fragment
_exptl_crystal_F_000 1952
_exptl_crystal_size_max 0.38
_exptl_crystal_size_mid 0.23
_exptl_crystal_size_min 0.18
_refine_diff_density_max 3.272
_refine_diff_density_min -1.623
_refine_diff_density_rms 0.075
_refine_ls_extinction_method none
_refine_ls_goodness_of_fit_ref 1.042
_refine_ls_hydrogen_treatment constr
_refine_ls_matrix_type full
_refine_ls_number_parameters 997
_refine_ls_number_reflns 17481
_refine_ls_number_restraints 0
_refine_ls_restrained_S_all 1.042
_refine_ls_R_factor_all 0.0274
_refine_ls_R_factor_gt 0.0251
_refine_ls_shift/su_max 0.003
_refine_ls_shift/su_mean 0.000
_refine_ls_structure_factor_coef Fsqd
_refine_ls_weighting_details 'w=1/[\s^2^(Fo^2^)+(0.0318P)^2^+7.5901P] where P=(Fo^2^+2Fc^2^)/3'
_refine_ls_weighting_scheme sigma
_refine_ls_wR_factor_gt 0.0653
_refine_ls_wR_factor_ref 0.0667
_reflns_number_gt 16158
_reflns_number_total 17481
_reflns_threshold_expression I>2\s(I)
_cod_data_source_file om9006906_si_001.cif
_cod_data_source_block MEIB-6090-173
_cod_depositor_comments
;
The following automatic conversions were performed:

'_symmetry_cell_setting' value 'Triclinic' changed to 'triclinic'
according to /home/saulius/struct/CIF-dictionaries/cif_core.dic
dictionary named 'cif_core.dic' version 2.4.2 from 2011-04-26.

Automatic conversion script
Id: cif_fix_values 1715 2011-07-08 13:25:40Z adriana 

The following automatic conversions were performed:

'_exptl_crystal_density_meas' value 'none' was changed to '?' - the
value is perceived as not measured.

Automatic conversion script
Id: cif_fix_values 3008 2015-01-20 13:52:24Z robertas 
;
_cod_database_code 4070262

loop_
_symmetry_equiv_pos_site_id
_symmetry_equiv_pos_as_xyz
1 x,y,z
2 -x,-y,-z

loop_
_atom_site_aniso_label
_atom_site_aniso_U_11
_atom_site_aniso_U_22
_atom_site_aniso_U_33
_atom_site_aniso_U_23
_atom_site_aniso_U_13
_atom_site_aniso_U_12
Ir1 0.0165(1) 0.0271(1) 0.0201(1) -0.0059(1) -0.0027(1) -0.0010(1)
P1 0.0221(3) 0.0278(4) 0.0197(3) -0.0059(3) -0.0024(3) -0.0005(3)
P2 0.0247(4) 0.0441(5) 0.0204(4) -0.0087(3) -0.0033(3) 0.0022(3)
O1 0.0208(10) 0.0358(12) 0.0410(12) -0.0009(10) -0.0058(9) -0.0027(9)
N1 0.0206(12) 0.0402(15) 0.0281(13) -0.0132(11) -0.0017(10) 0.0011(11)
C1 0.0246(14) 0.0346(16) 0.0191(13) -0.0049(12) -0.0024(11) -0.0021(12)
C2 0.0205(14) 0.0424(18) 0.0333(16) -0.0104(14) -0.0075(12) 0.0041(13)
C3 0.0244(14) 0.0364(17) 0.0275(15) -0.0072(13) -0.0076(12) -0.0015(13)
C4 0.0258(15) 0.052(2) 0.0359(17) -0.0171(15) -0.0007(13) 0.0048(14)
C5 0.0279(16) 0.056(2) 0.0307(16) -0.0115(15) 0.0015(13) 0.0038(15)
C6 0.0406(18) 0.0331(17) 0.0311(16) -0.0123(14) -0.0001(14) 0.0012(14)
C7 0.065(2) 0.056(2) 0.0332(18) -0.0227(17) -0.0056(17) -0.0007(19)
C8 0.059(2) 0.0327(18) 0.0425(19) -0.0182(15) -0.0010(17) -0.0047(16)
C9 0.050(2) 0.047(2) 0.042(2) -0.0112(17) 0.0102(17) 0.0102(17)
C10 0.0295(16) 0.0316(16) 0.0283(15) 0.0021(13) -0.0047(13) -0.0003(13)
C11 0.0319(17) 0.047(2) 0.044(2) 0.0061(16) -0.0023(15) -0.0091(15)
C12 0.045(2) 0.044(2) 0.0272(16) 0.0017(14) -0.0013(14) 0.0008(16)
C13 0.047(2) 0.0282(16) 0.0364(18) 0.0001(14) -0.0080(15) -0.0034(15)
C14 0.042(2) 0.057(2) 0.0250(16) 0.0043(15) -0.0033(14) 0.0069(17)
C15 0.063(3) 0.050(2) 0.045(2) 0.0051(18) -0.0013(19) -0.008(2)
C16 0.074(3) 0.089(3) 0.032(2) 0.008(2) 0.010(2) 0.011(3)
C17 0.049(2) 0.079(3) 0.047(2) -0.009(2) -0.0173(19) 0.017(2)
C18 0.048(2) 0.069(3) 0.042(2) -0.0320(19) -0.0070(16) -0.0070(19)
C19 0.077(3) 0.104(4) 0.049(2) -0.046(3) -0.006(2) -0.007(3)
C20 0.077(3) 0.057(3) 0.064(3) -0.034(2) -0.006(2) -0.007(2)
C21 0.054(2) 0.087(3) 0.067(3) -0.041(3) -0.003(2) -0.026(2)
C22 0.0284(16) 0.0380(18) 0.0448(19) -0.0076(15) -0.0040(14) 0.0006(14)
C23 0.0243(17) 0.048(2) 0.086(3) -0.004(2) -0.0006(18) 0.0036(16)
C24 0.0171(14) 0.056(2) 0.0445(19) -0.0002(16) -0.0064(13) -0.0016(14)
Ir2 0.0200(1) 0.0343(1) 0.0290(1) -0.0096(1) -0.0021(1) -0.0043(1)
P3 0.0342(4) 0.0308(4) 0.0322(4) -0.0144(3) -0.0076(3) -0.0013(3)
P4 0.0329(4) 0.0398(5) 0.0282(4) 0.0000(3) 0.0001(3) 0.0028(4)
O2 0.0325(14) 0.087(2) 0.072(2) -0.0306(17) -0.0061(13) -0.0001(14)
N2 0.0261(14) 0.0532(18) 0.0562(19) -0.0146(15) -0.0035(13) -0.0111(13)
C31 0.0300(17) 0.068(2) 0.0303(17) -0.0212(17) -0.0005(13) -0.0018(17)
C32 0.0307(18) 0.055(2) 0.074(3) -0.018(2) -0.0157(18) -0.0109(17)
C33 0.0389(19) 0.051(2) 0.060(2) -0.0214(19) -0.0226(17) -0.0015(17)
C34 0.0286(18) 0.057(2) 0.072(3) -0.008(2) 0.0076(18) -0.0129(17)
C35 0.0378(19) 0.058(2) 0.049(2) -0.0015(18) 0.0108(17) -0.0043(17)
C36 0.068(2) 0.0336(18) 0.0320(17) -0.0114(14) 0.0009(17) -0.0018(17)
C37 0.145(5) 0.050(3) 0.035(2) -0.0121(19) -0.018(3) 0.005(3)
C38 0.066(2) 0.0312(18) 0.0396(19) -0.0092(15) 0.0037(17) 0.0007(17)
C39 0.081(3) 0.054(2) 0.063(3) -0.019(2) 0.037(2) -0.009(2)
C40 0.057(2) 0.0326(18) 0.048(2) -0.0212(16) -0.0075(17) 0.0025(16)
C41 0.052(2) 0.052(2) 0.070(3) -0.031(2) -0.003(2) 0.0128(19)
C42 0.103(4) 0.047(2) 0.055(2) -0.035(2) -0.016(2) 0.014(2)
C43 0.079(3) 0.0312(19) 0.073(3) -0.0191(19) -0.017(2) -0.0100(19)
C44 0.051(2) 0.055(2) 0.0275(17) -0.0120(16) -0.0055(15) 0.0061(18)
C45 0.056(2) 0.045(2) 0.0413(19) -0.0178(17) -0.0087(17) 0.0053(18)
C46 0.089(3) 0.094(4) 0.033(2) -0.018(2) 0.007(2) 0.006(3)
C47 0.068(3) 0.071(3) 0.056(3) -0.019(2) -0.031(2) 0.006(2)
C48 0.063(3) 0.049(2) 0.050(2) 0.0135(19) -0.005(2) 0.010(2)
C49 0.110(4) 0.081(4) 0.051(3) 0.027(3) 0.001(3) 0.022(3)
C50 0.085(4) 0.045(3) 0.092(4) 0.014(2) 0.003(3) -0.003(2)
C51 0.063(3) 0.057(3) 0.079(3) 0.007(2) -0.020(2) 0.025(2)
C52 0.057(3) 0.079(3) 0.067(3) -0.027(2) 0.010(2) -0.037(2)
C53 0.043(2) 0.110(5) 0.115(4) -0.047(4) 0.008(3) -0.034(3)
C54 0.031(2) 0.126(5) 0.130(5) -0.048(4) -0.002(3) -0.021(3)
C55 0.0196(13) 0.0276(15) 0.0272(14) -0.0055(12) -0.0003(11) -0.0047(11)
C56 0.0363(17) 0.0325(16) 0.0291(16) -0.0071(13) -0.0055(13) -0.0013(13)
C57 0.049(2) 0.0348(18) 0.0355(18) -0.0008(14) -0.0098(16) 0.0055(16)
C58 0.048(2) 0.0300(17) 0.055(2) -0.0121(16) -0.0039(17) 0.0064(15)
C59 0.051(2) 0.043(2) 0.0409(19) -0.0192(16) -0.0007(16) 0.0049(17)
C60 0.0381(17) 0.0355(17) 0.0265(15) -0.0060(13) -0.0006(13) 0.0008(14)
C61 0.0260(15) 0.0428(18) 0.0240(15) -0.0046(13) 0.0011(12) 0.0044(13)
C62 0.0284(16) 0.064(2) 0.0308(17) -0.0087(16) -0.0050(13) -0.0031(16)
C63 0.0339(19) 0.101(4) 0.040(2) -0.017(2) -0.0072(16) -0.011(2)
C64 0.039(2) 0.121(4) 0.032(2) -0.009(2) -0.0120(17) 0.022(3)
C65 0.064(3) 0.073(3) 0.035(2) 0.003(2) -0.0057(19) 0.034(2)
C66 0.050(2) 0.047(2) 0.0339(18) -0.0025(16) -0.0033(16) 0.0114(17)
C67 0.0253(15) 0.0378(17) 0.0240(14) -0.0062(13) -0.0044(12) 0.0043(13)
C68 0.049(2) 0.0388(19) 0.0350(18) -0.0035(15) 0.0009(15) 0.0108(16)
C69 0.057(2) 0.052(2) 0.042(2) -0.0149(18) 0.0010(18) 0.0202(19)
C70 0.040(2) 0.080(3) 0.0370(19) -0.022(2) 0.0051(16) 0.0096(19)
C71 0.044(2) 0.072(3) 0.0380(19) -0.0137(19) 0.0117(16) -0.0141(19)
C72 0.0328(17) 0.049(2) 0.0368(18) -0.0124(15) 0.0055(14) -0.0070(15)
C73 0.0272(15) 0.0223(14) 0.0358(16) -0.0042(12) -0.0016(13) 0.0016(12)
C74 0.0394(18) 0.0351(18) 0.0434(19) -0.0046(15) -0.0089(15) -0.0040(15)
C75 0.043(2) 0.0369(19) 0.073(3) -0.0142(18) -0.0215(19) -0.0044(16)
C76 0.0335(19) 0.0324(19) 0.091(3) -0.007(2) -0.004(2) -0.0078(15)
C77 0.040(2) 0.0356(19) 0.068(3) -0.0038(18) 0.0180(18) -0.0056(16)
C78 0.0367(18) 0.0345(17) 0.0455(19) -0.0110(15) 0.0081(15) -0.0061(14)
B1 0.0242(16) 0.0298(17) 0.0225(15) -0.0049(13) 0.0007(13) -0.0021(13)
C79 0.0222(14) 0.0223(14) 0.0262(14) -0.0062(11) -0.0003(11) -0.0048(11)
C80 0.0251(14) 0.0329(16) 0.0257(15) -0.0066(12) -0.0034(12) -0.0009(12)
C81 0.0288(16) 0.0354(17) 0.0349(17) -0.0053(14) -0.0094(13) -0.0027(13)
C82 0.0224(15) 0.0278(16) 0.051(2) -0.0098(14) -0.0032(14) 0.0006(12)
C83 0.0299(16) 0.0290(16) 0.0395(17) -0.0130(13) 0.0059(13) -0.0036(13)
C84 0.0272(15) 0.0296(15) 0.0265(14) -0.0070(12) -0.0008(12) -0.0025(12)
C85 0.0191(13) 0.0303(15) 0.0233(14) -0.0043(12) 0.0004(11) -0.0038(12)
C86 0.0295(16) 0.0367(17) 0.0344(16) -0.0094(14) -0.0021(13) -0.0063(13)
C87 0.0395(18) 0.051(2) 0.0416(19) -0.0211(17) 0.0026(15) -0.0171(16)
C88 0.0339(17) 0.069(2) 0.0253(16) -0.0098(16) -0.0040(14) -0.0185(17)
C89 0.0274(16) 0.056(2) 0.0334(17) 0.0027(16) -0.0078(14) -0.0042(15)
C90 0.0229(14) 0.0363(17) 0.0351(16) -0.0013(14) -0.0022(13) -0.0074(13)
C91 0.0178(13) 0.0458(18) 0.0266(15) -0.0108(13) -0.0043(11) -0.0004(13)
C92 0.0298(17) 0.061(2) 0.046(2) -0.0236(18) 0.0050(15) -0.0026(16)
C93 0.044(2) 0.105(4) 0.059(3) -0.048(3) 0.009(2) 0.004(2)
C94 0.039(2) 0.121(4) 0.036(2) -0.013(2) 0.0115(17) -0.007(2)
C95 0.0303(18) 0.092(3) 0.0306(18) 0.0064(19) -0.0031(15) -0.013(2)
C96 0.0246(15) 0.056(2) 0.0292(16) -0.0008(15) -0.0048(13) -0.0040(15)
C97 0.0163(13) 0.0272(15) 0.0325(15) -0.0090(12) -0.0029(11) 0.0034(11)
C98 0.0262(15) 0.0364(17) 0.0421(18) -0.0181(15) -0.0018(13) 0.0015(13)
C99 0.0338(17) 0.0399(19) 0.064(2) -0.0275(18) -0.0028(16) -0.0061(15)
C100 0.0274(16) 0.0296(17) 0.071(3) -0.0079(17) -0.0051(16) -0.0068(14)
C101 0.0223(15) 0.0369(18) 0.0434(18) 0.0035(15) -0.0057(13) -0.0028(13)
C102 0.0203(14) 0.0326(16) 0.0350(16) -0.0055(13) -0.0049(12) -0.0014(12)
B2 0.0206(15) 0.0267(16) 0.0250(16) -0.0072(13) -0.0025(12) -0.0004(13)

loop_
_atom_site_label
_atom_site_type_symbol
_atom_site_thermal_displace_type
_atom_site_fract_x
_atom_site_fract_y
_atom_site_fract_z
_atom_site_occupancy
_atom_site_U_iso_or_equiv
_atom_site_calc_flag
_atom_site_refinement_flags
Ir1 Ir Uani 0.72342(1) 0.24113(1) 0.28348(1) 1.000 0.0213(1) . .
P1 P Uani 0.73748(4) 0.21417(5) 0.40837(4) 1.000 0.0233(2) . .
P2 P Uani 0.74536(5) 0.24696(5) 0.16200(4) 1.000 0.0299(3) . .
O1 O Uani 0.54781(12) 0.22274(14) 0.28151(12) 1.000 0.0340(7) . .
N1 N Uani 0.85988(14) 0.21036(17) 0.28799(13) 1.000 0.0290(8) . .
C1 C Uani 0.60432(17) 0.27564(19) 0.27854(15) 1.000 0.0265(8) . .
C2 C Uani 0.89044(18) 0.1561(2) 0.35728(16) 1.000 0.0322(9) . .
C3 C Uani 0.85165(18) 0.1900(2) 0.41869(16) 1.000 0.0295(9) . .
C4 C Uani 0.89609(19) 0.1770(2) 0.22783(17) 1.000 0.0374(10) . .
C5 C Uani 0.8609(2) 0.2297(2) 0.15706(17) 1.000 0.0387(10) . .
C6 C Uani 0.7162(2) 0.3016(2) 0.45581(17) 1.000 0.0345(10) . .
C7 C Uani 0.7720(3) 0.2890(3) 0.52240(19) 1.000 0.0495(11) . .
C8 C Uani 0.7356(2) 0.3850(2) 0.40344(19) 1.000 0.0431(11) . .
C9 C Uani 0.6234(2) 0.3112(2) 0.4785(2) 1.000 0.0476(12) . .
C10 C Uani 0.69196(19) 0.11629(19) 0.46383(16) 1.000 0.0317(9) . .
C11 C Uani 0.5978(2) 0.1213(2) 0.4481(2) 1.000 0.0438(11) . .
C12 C Uani 0.7059(2) 0.0999(2) 0.54527(17) 1.000 0.0410(11) . .
C13 C Uani 0.7348(2) 0.0398(2) 0.44033(18) 1.000 0.0386(10) . .
C14 C Uani 0.7232(2) 0.3515(2) 0.09345(18) 1.000 0.0448(11) . .
C15 C Uani 0.7447(3) 0.4225(3) 0.1273(2) 1.000 0.0556(14) . .
C16 C Uani 0.7764(3) 0.3605(3) 0.0242(2) 1.000 0.0708(16) . .
C17 C Uani 0.6302(3) 0.3664(3) 0.0750(2) 1.000 0.0608(14) . .
C18 C Uani 0.7069(2) 0.1601(3) 0.1275(2) 1.000 0.0495(14) . .
C19 C Uani 0.7220(3) 0.1702(3) 0.0463(2) 1.000 0.0718(18) . .
C20 C Uani 0.7520(3) 0.0774(3) 0.1669(2) 1.000 0.0624(17) . .
C21 C Uani 0.6129(3) 0.1566(3) 0.1432(2) 1.000 0.0640(16) . .
C22 C Uani 0.55878(19) 0.3617(2) 0.27134(19) 1.000 0.0378(10) . .
C23 C Uani 0.4687(2) 0.3534(2) 0.2518(3) 1.000 0.0556(13) . .
C24 C Uani 0.46041(19) 0.2625(2) 0.27755(19) 1.000 0.0415(10) . .
Ir2 Ir Uani 0.10360(1) 0.27967(1) 0.79343(1) 1.000 0.0273(1) . .
P3 P Uani 0.09766(5) 0.27422(5) 0.67375(4) 1.000 0.0312(2) . .
P4 P Uani 0.07791(5) 0.26104(6) 0.91616(4) 1.000 0.0357(3) . .
O2 O Uani 0.28111(16) 0.2443(2) 0.80753(17) 1.000 0.0622(11) . .
N2 N Uani -0.03093(17) 0.2661(2) 0.79113(17) 1.000 0.0445(10) . .
C31 C Uani 0.2186(2) 0.3047(3) 0.79265(17) 1.000 0.0414(10) . .
C32 C Uani -0.0560(2) 0.2296(3) 0.7344(2) 1.000 0.0521(13) . .
C33 C Uani -0.0151(2) 0.2678(3) 0.6638(2) 1.000 0.0483(11) . .
C34 C Uani -0.0682(2) 0.2273(3) 0.8606(2) 1.000 0.0536(13) . .
C35 C Uani -0.0370(2) 0.2597(3) 0.9202(2) 1.000 0.0507(11) . .
C36 C Uani 0.1197(3) 0.3688(2) 0.59871(18) 1.000 0.0442(11) . .
C37 C Uani 0.0755(4) 0.3732(3) 0.5274(2) 1.000 0.077(2) . .
C38 C Uani 0.0862(3) 0.4482(2) 0.62166(19) 1.000 0.0460(11) . .
C39 C Uani 0.2141(3) 0.3715(3) 0.5853(2) 1.000 0.0659(16) . .
C40 C Uani 0.1516(2) 0.1764(2) 0.6518(2) 1.000 0.0442(11) . .
C41 C Uani 0.2432(2) 0.1635(3) 0.6747(2) 1.000 0.0563(14) . .
C42 C Uani 0.1455(3) 0.1760(3) 0.5722(2) 1.000 0.0654(16) . .
C43 C Uani 0.1091(3) 0.1003(2) 0.6962(2) 1.000 0.0593(15) . .
C44 C Uani 0.0945(2) 0.3482(2) 0.96023(18) 1.000 0.0449(11) . .
C45 C Uani 0.0696(3) 0.4323(2) 0.9064(2) 1.000 0.0467(11) . .
C46 C Uani 0.0388(3) 0.3470(3) 1.0277(2) 1.000 0.0728(18) . .
C47 C Uani 0.1865(3) 0.3451(3) 0.9794(2) 1.000 0.0647(17) . .
C48 C Uani 0.1200(3) 0.1559(3) 0.9770(2) 1.000 0.0597(14) . .
C49 C Uani 0.1035(4) 0.1480(4) 1.0575(3) 1.000 0.091(2) . .
C50 C Uani 0.0781(3) 0.0864(3) 0.9558(3) 1.000 0.080(2) . .
C51 C Uani 0.2144(3) 0.1410(3) 0.9645(3) 1.000 0.0725(17) . .
C52 C Uani 0.2519(3) 0.3882(3) 0.7778(3) 1.000 0.0642(17) . .
C53 C Uani 0.3481(3) 0.3683(4) 0.7830(3) 1.000 0.084(2) . .
C54 C Uani 0.3633(3) 0.2758(4) 0.8044(4) 1.000 0.092(2) . .
C55 C Uani 0.31134(17) 0.76842(18) 0.21553(15) 1.000 0.0249(8) . .
C56 C Uani 0.2856(2) 0.81646(19) 0.14734(16) 1.000 0.0328(9) . .
C57 C Uani 0.2456(2) 0.8975(2) 0.13537(19) 1.000 0.0417(11) . .
C58 C Uani 0.2286(2) 0.9336(2) 0.1922(2) 1.000 0.0447(11) . .
C59 C Uani 0.2514(2) 0.8875(2) 0.26074(19) 1.000 0.0440(11) . .
C60 C Uani 0.2916(2) 0.8071(2) 0.27158(17) 1.000 0.0340(9) . .
C61 C Uani 0.41564(19) 0.6419(2) 0.29868(16) 1.000 0.0322(9) . .
C62 C Uani 0.4664(2) 0.6966(3) 0.31727(18) 1.000 0.0417(10) . .
C63 C Uani 0.5262(2) 0.6701(3) 0.3716(2) 1.000 0.0580(16) . .
C64 C Uani 0.5368(3) 0.5882(4) 0.4093(2) 1.000 0.0677(16) . .
C65 C Uani 0.4881(3) 0.5317(3) 0.3929(2) 1.000 0.0631(16) . .
C66 C Uani 0.4288(2) 0.5580(2) 0.33867(18) 1.000 0.0461(11) . .
C67 C Uani 0.41149(18) 0.6545(2) 0.16148(15) 1.000 0.0297(9) . .
C68 C Uani 0.4285(2) 0.5742(2) 0.15039(18) 1.000 0.0431(11) . .
C69 C Uani 0.4839(3) 0.5564(3) 0.0980(2) 1.000 0.0516(12) . .
C70 C Uani 0.5243(2) 0.6197(3) 0.0533(2) 1.000 0.0522(14) . .
C71 C Uani 0.5088(2) 0.7000(3) 0.0617(2) 1.000 0.0511(14) . .
C72 C Uani 0.4540(2) 0.7167(2) 0.11512(18) 1.000 0.0392(11) . .
C73 C Uani 0.27142(18) 0.61520(18) 0.24081(16) 1.000 0.0293(9) . .
C74 C Uani 0.2339(2) 0.5928(2) 0.18434(19) 1.000 0.0401(11) . .
C75 C Uani 0.1637(2) 0.5480(2) 0.1940(2) 1.000 0.0504(14) . .
C76 C Uani 0.1271(2) 0.5243(2) 0.2610(3) 1.000 0.0535(13) . .
C77 C Uani 0.1609(2) 0.5458(2) 0.3175(2) 1.000 0.0498(14) . .
C78 C Uani 0.2314(2) 0.5910(2) 0.30768(19) 1.000 0.0387(10) . .
B1 B Uani 0.3524(2) 0.6708(2) 0.22913(17) 1.000 0.0259(9) . .
C79 C Uani 0.10326(17) 0.28953(17) 0.29360(15) 1.000 0.0234(8) . .
C80 C Uani 0.06521(18) 0.32203(19) 0.22639(16) 1.000 0.0281(9) . .
C81 C Uani -0.00973(19) 0.3727(2) 0.21744(17) 1.000 0.0335(10) . .
C82 C Uani -0.05105(19) 0.39300(19) 0.27631(18) 1.000 0.0339(10) . .
C83 C Uani -0.01585(19) 0.36113(19) 0.34359(17) 1.000 0.0321(9) . .
C84 C Uani 0.05908(18) 0.31048(18) 0.35172(16) 1.000 0.0278(8) . .
C85 C Uani 0.25019(17) 0.23750(18) 0.36669(15) 1.000 0.0246(8) . .
C86 C Uani 0.26058(19) 0.3175(2) 0.37485(17) 1.000 0.0332(9) . .
C87 C Uani 0.3193(2) 0.3312(2) 0.42134(18) 1.000 0.0415(11) . .
C88 C Uani 0.3698(2) 0.2645(2) 0.46204(17) 1.000 0.0421(10) . .
C89 C Uani 0.3619(2) 0.1843(2) 0.45506(18) 1.000 0.0413(10) . .
C90 C Uani 0.30364(18) 0.1717(2) 0.40803(17) 1.000 0.0325(9) . .
C91 C Uani 0.24414(17) 0.2307(2) 0.23298(16) 1.000 0.0299(9) . .
C92 C Uani 0.2837(2) 0.1627(3) 0.21018(19) 1.000 0.0440(11) . .
C93 C Uani 0.3364(3) 0.1738(3) 0.1501(2) 1.000 0.0653(18) . .
C94 C Uani 0.3523(3) 0.2530(4) 0.1115(2) 1.000 0.0669(16) . .
C95 C Uani 0.3154(2) 0.3209(3) 0.13277(19) 1.000 0.0544(13) . .
C96 C Uani 0.26229(19) 0.3105(2) 0.19196(17) 1.000 0.0383(10) . .
C97 C Uani 0.14613(16) 0.13175(18) 0.33463(16) 1.000 0.0254(8) . .
C98 C Uani 0.11667(18) 0.0884(2) 0.28771(18) 1.000 0.0337(10) . .
C99 C Uani 0.0742(2) 0.0170(2) 0.3119(2) 1.000 0.0430(11) . .
C100 C Uani 0.0582(2) -0.0133(2) 0.3845(2) 1.000 0.0432(13) . .
C101 C Uani 0.08440(19) 0.0286(2) 0.43243(19) 1.000 0.0366(10) . .
C102 C Uani 0.12786(17) 0.09898(19) 0.40740(17) 1.000 0.0298(9) . .
B2 B Uani 0.18686(19) 0.2217(2) 0.30656(17) 1.000 0.0241(9) . .
H1 H Uiso 0.74350 0.33600 0.27550 1.000 0.0250 . .
H2 H Uiso 0.70390 0.14700 0.29070 1.000 0.0250 . .
H5 H Uiso 0.88240 0.26100 0.28330 1.000 0.0350 calc R
H21 H Uiso 0.95210 0.15420 0.35890 1.000 0.0390 calc R
H22 H Uiso 0.87540 0.09840 0.36250 1.000 0.0390 calc R
H31 H Uiso 0.87730 0.24150 0.42000 1.000 0.0350 calc R
H32 H Uiso 0.86370 0.14800 0.46480 1.000 0.0350 calc R
H41 H Uiso 0.88300 0.11840 0.23480 1.000 0.0450 calc R
H42 H Uiso 0.95760 0.17740 0.22730 1.000 0.0450 calc R
H51 H Uiso 0.87700 0.20120 0.11860 1.000 0.0470 calc R
H52 H Uiso 0.88480 0.28440 0.14480 1.000 0.0470 calc R
H71 H Uiso 0.83020 0.29480 0.50690 1.000 0.0740 calc R
H72 H Uiso 0.76750 0.23290 0.55390 1.000 0.0740 calc R
H73 H Uiso 0.75360 0.33130 0.54850 1.000 0.0740 calc R
H81 H Uiso 0.69530 0.39990 0.36410 1.000 0.0650 calc R
H82 H Uiso 0.79220 0.37880 0.38390 1.000 0.0650 calc R
H83 H Uiso 0.73160 0.42930 0.42910 1.000 0.0650 calc R
H91 H Uiso 0.58780 0.31440 0.43740 1.000 0.0710 calc R
H92 H Uiso 0.61220 0.36250 0.49500 1.000 0.0710 calc R
H93 H Uiso 0.61150 0.26270 0.51760 1.000 0.0710 calc R
H111 H Uiso 0.58990 0.12750 0.39670 1.000 0.0660 calc R
H112 H Uiso 0.56880 0.16970 0.46200 1.000 0.0660 calc R
H113 H Uiso 0.57500 0.07000 0.47560 1.000 0.0660 calc R
H121 H Uiso 0.67500 0.14480 0.56300 1.000 0.0620 calc R
H122 H Uiso 0.76560 0.09860 0.55460 1.000 0.0620 calc R
H123 H Uiso 0.68580 0.04600 0.57000 1.000 0.0620 calc R
H131 H Uiso 0.72980 0.04930 0.38820 1.000 0.0580 calc R
H132 H Uiso 0.70770 -0.01040 0.46460 1.000 0.0580 calc R
H133 H Uiso 0.79400 0.03190 0.45330 1.000 0.0580 calc R
H151 H Uiso 0.80330 0.41270 0.14210 1.000 0.0840 calc R
H152 H Uiso 0.70870 0.42280 0.16940 1.000 0.0840 calc R
H153 H Uiso 0.73560 0.47660 0.09190 1.000 0.0840 calc R
H161 H Uiso 0.83570 0.35620 0.03620 1.000 0.1060 calc R
H162 H Uiso 0.76090 0.41520 -0.00890 1.000 0.1060 calc R
H163 H Uiso 0.76650 0.31600 0.00130 1.000 0.1060 calc R
H171 H Uiso 0.61640 0.32650 0.04830 1.000 0.0910 calc R
H172 H Uiso 0.61770 0.42370 0.04550 1.000 0.0910 calc R
H173 H Uiso 0.59700 0.35840 0.11940 1.000 0.0910 calc R
H191 H Uiso 0.68820 0.22010 0.01920 1.000 0.1070 calc R
H192 H Uiso 0.70610 0.12060 0.03300 1.000 0.1070 calc R
H193 H Uiso 0.78120 0.17640 0.03510 1.000 0.1070 calc R
H201 H Uiso 0.81140 0.07640 0.15360 1.000 0.0940 calc R
H202 H Uiso 0.72780 0.03140 0.15380 1.000 0.0940 calc R
H203 H Uiso 0.74620 0.07080 0.21880 1.000 0.0940 calc R
H211 H Uiso 0.58260 0.20930 0.11710 1.000 0.0960 calc R
H212 H Uiso 0.60270 0.14840 0.19490 1.000 0.0960 calc R
H213 H Uiso 0.59340 0.10990 0.12760 1.000 0.0960 calc R
H221 H Uiso 0.58450 0.40400 0.23310 1.000 0.0450 calc R
H222 H Uiso 0.56010 0.37840 0.31710 1.000 0.0450 calc R
H231 H Uiso 0.42810 0.38590 0.27630 1.000 0.0670 calc R
H232 H Uiso 0.46010 0.37310 0.19930 1.000 0.0670 calc R
H241 H Uiso 0.42720 0.24310 0.24360 1.000 0.0500 calc R
H242 H Uiso 0.43310 0.24930 0.32540 1.000 0.0500 calc R
H3 H Uiso 0.07320 0.37760 0.77630 1.000 0.0330 . .
H4 H Uiso 0.12700 0.17930 0.81400 1.000 0.0330 . .
H6 H Uiso -0.05610 0.32070 0.77910 1.000 0.0530 calc R
H321 H Uiso -0.11750 0.23890 0.72900 1.000 0.0630 calc R
H322 H Uiso -0.04030 0.16840 0.74800 1.000 0.0630 calc R
H331 H Uiso -0.04260 0.32480 0.64360 1.000 0.0580 calc R
H332 H Uiso -0.02290 0.23360 0.62960 1.000 0.0580 calc R
H341 H Uiso -0.05460 0.16580 0.87170 1.000 0.0650 calc R
H342 H Uiso -0.12970 0.23890 0.85770 1.000 0.0650 calc R
H351 H Uiso -0.05330 0.22370 0.96700 1.000 0.0610 calc R
H352 H Uiso -0.06340 0.31720 0.91640 1.000 0.0610 calc R
H371 H Uiso 0.09650 0.32490 0.50930 1.000 0.1160 calc R
H372 H Uiso 0.08680 0.42500 0.49200 1.000 0.1160 calc R
H373 H Uiso 0.01510 0.37260 0.53590 1.000 0.1160 calc R
H381 H Uiso 0.02640 0.44640 0.63280 1.000 0.0690 calc R
H382 H Uiso 0.09470 0.49770 0.58250 1.000 0.0690 calc R
H383 H Uiso 0.11610 0.45100 0.66440 1.000 0.0690 calc R
H391 H Uiso 0.23540 0.32570 0.56410 1.000 0.0980 calc R
H392 H Uiso 0.24230 0.36550 0.63090 1.000 0.0980 calc R
H393 H Uiso 0.22470 0.42520 0.55230 1.000 0.0980 calc R
H411 H Uiso 0.24610 0.15650 0.72670 1.000 0.0850 calc R
H412 H Uiso 0.27170 0.21240 0.64970 1.000 0.0850 calc R
H413 H Uiso 0.27030 0.11330 0.66250 1.000 0.0850 calc R
H421 H Uiso 0.08670 0.18630 0.55760 1.000 0.0980 calc R
H422 H Uiso 0.16860 0.12140 0.56590 1.000 0.0980 calc R
H423 H Uiso 0.17710 0.22000 0.54260 1.000 0.0980 calc R
H431 H Uiso 0.05090 0.10440 0.68100 1.000 0.0890 calc R
H432 H Uiso 0.11040 0.09930 0.74730 1.000 0.0890 calc R
H433 H Uiso 0.13890 0.04860 0.68870 1.000 0.0890 calc R
H451 H Uiso 0.01120 0.43450 0.89250 1.000 0.0700 calc R
H452 H Uiso 0.10550 0.43790 0.86370 1.000 0.0700 calc R
H453 H Uiso 0.07630 0.47820 0.92870 1.000 0.0700 calc R
H461 H Uiso -0.02010 0.35350 1.01420 1.000 0.1090 calc R
H462 H Uiso 0.05040 0.39320 1.04790 1.000 0.1090 calc R
H463 H Uiso 0.05110 0.29360 1.06350 1.000 0.1090 calc R
H471 H Uiso 0.20170 0.29450 1.01760 1.000 0.0970 calc R
H472 H Uiso 0.19550 0.39470 0.99610 1.000 0.0970 calc R
H473 H Uiso 0.22140 0.34420 0.93690 1.000 0.0970 calc R
H491 H Uiso 0.04570 0.16950 1.06460 1.000 0.1360 calc R
H492 H Uiso 0.14180 0.18050 1.07530 1.000 0.1360 calc R
H493 H Uiso 0.11240 0.08900 1.08400 1.000 0.1360 calc R
H501 H Uiso 0.01870 0.09010 0.96880 1.000 0.1200 calc R
H502 H Uiso 0.10500 0.03160 0.98120 1.000 0.1200 calc R
H503 H Uiso 0.08390 0.09310 0.90390 1.000 0.1200 calc R
H511 H Uiso 0.22490 0.13890 0.91450 1.000 0.1090 calc R
H512 H Uiso 0.23610 0.08770 0.99670 1.000 0.1090 calc R
H513 H Uiso 0.24250 0.18670 0.97420 1.000 0.1090 calc R
H521 H Uiso 0.23080 0.41880 0.81370 1.000 0.0770 calc R
H522 H Uiso 0.23560 0.42260 0.72930 1.000 0.0770 calc R
H531 H Uiso 0.37500 0.39130 0.73610 1.000 0.1010 calc R
H532 H Uiso 0.37080 0.39290 0.81940 1.000 0.1010 calc R
H541 H Uiso 0.39970 0.25550 0.76880 1.000 0.1100 calc R
H542 H Uiso 0.39070 0.25680 0.85190 1.000 0.1100 calc R
H561 H Uiso 0.29580 0.79280 0.10750 1.000 0.0390 calc R
H571 H Uiso 0.23000 0.92790 0.08800 1.000 0.0500 calc R
H581 H Uiso 0.20190 0.98890 0.18450 1.000 0.0540 calc R
H591 H Uiso 0.23950 0.91090 0.30050 1.000 0.0530 calc R
H601 H Uiso 0.30640 0.77700 0.31920 1.000 0.0410 calc R
H621 H Uiso 0.46010 0.75410 0.29200 1.000 0.0500 calc R
H631 H Uiso 0.55960 0.70950 0.38220 1.000 0.0690 calc R
H641 H Uiso 0.57720 0.57030 0.44630 1.000 0.0810 calc R
H651 H Uiso 0.49500 0.47450 0.41880 1.000 0.0760 calc R
H661 H Uiso 0.39620 0.51780 0.32830 1.000 0.0550 calc R
H681 H Uiso 0.40090 0.52960 0.18010 1.000 0.0520 calc R
H691 H Uiso 0.49390 0.50070 0.09300 1.000 0.0620 calc R
H701 H Uiso 0.56210 0.60820 0.01740 1.000 0.0630 calc R
H711 H Uiso 0.53570 0.74430 0.03090 1.000 0.0610 calc R
H721 H Uiso 0.44520 0.77240 0.12020 1.000 0.0470 calc R
H741 H Uiso 0.25740 0.60900 0.13750 1.000 0.0480 calc R
H751 H Uiso 0.14090 0.53370 0.15430 1.000 0.0610 calc R
H761 H Uiso 0.07930 0.49370 0.26780 1.000 0.0640 calc R
H771 H Uiso 0.13620 0.52980 0.36390 1.000 0.0600 calc R
H781 H Uiso 0.25280 0.60580 0.34770 1.000 0.0460 calc R
H58 H Uiso 0.29980 0.11650 0.40360 1.000 0.0390 calc R
H100 H Uiso 0.02960 -0.06220 0.40130 1.000 0.0520 calc R
H101 H Uiso 0.07270 0.00920 0.48230 1.000 0.0440 calc R
H102 H Uiso 0.14600 0.12610 0.44130 1.000 0.0360 calc R
H801 H Uiso 0.09180 0.30880 0.18540 1.000 0.0340 calc R
H811 H Uiso -0.03300 0.39370 0.17090 1.000 0.0400 calc R
H821 H Uiso -0.10220 0.42790 0.27040 1.000 0.0410 calc R
H831 H Uiso -0.04320 0.37400 0.38440 1.000 0.0390 calc R
H841 H Uiso 0.08150 0.28900 0.39860 1.000 0.0330 calc R
H861 H Uiso 0.22630 0.36410 0.34770 1.000 0.0400 calc R
H871 H Uiso 0.32460 0.38650 0.42510 1.000 0.0500 calc R
H881 H Uiso 0.40940 0.27350 0.49430 1.000 0.0500 calc R
H891 H Uiso 0.39640 0.13800 0.48240 1.000 0.0490 calc R
H921 H Uiso 0.27450 0.10740 0.23630 1.000 0.0520 calc R
H931 H Uiso 0.36160 0.12630 0.13570 1.000 0.0790 calc R
H941 H Uiso 0.38830 0.26040 0.07070 1.000 0.0800 calc R
H951 H Uiso 0.32620 0.37580 0.10670 1.000 0.0650 calc R
H961 H Uiso 0.23730 0.35870 0.20530 1.000 0.0460 calc R
H981 H Uiso 0.12610 0.10860 0.23760 1.000 0.0400 calc R
H991 H Uiso 0.05620 -0.01090 0.27850 1.000 0.0520 calc R

loop_
_atom_type_symbol
_atom_type_description
_atom_type_scat_dispersion_real
_atom_type_scat_dispersion_imag
_atom_type_scat_source
P P 0.1023 0.0942 'International Tables Vol C Tables 4.2.6.8 and 6.1.1.4'
O O 0.0106 0.0060 'International Tables Vol C Tables 4.2.6.8 and 6.1.1.4'
N N 0.0061 0.0033 'International Tables Vol C Tables 4.2.6.8 and 6.1.1.4'
Ir Ir -1.4442 7.9887 'International Tables Vol C Tables 4.2.6.8 and 6.1.1.4'
B B 0.0013 0.0007 'International Tables Vol C Tables 4.2.6.8 and 6.1.1.4'
H H 0.0000 0.0000 'International Tables Vol C Tables 4.2.6.8 and 6.1.1.4'
C C 0.0033 0.0016 'International Tables Vol C Tables 4.2.6.8 and 6.1.1.4'

loop_
_geom_angle_atom_site_label_1
_geom_angle_atom_site_label_2
_geom_angle_atom_site_label_3
_geom_angle
_geom_angle_publ_flag
P1 Ir1 P2 164.22(3) yes
P1 Ir1 N1 82.53(7) yes
P1 Ir1 C1 97.66(8) yes
P2 Ir1 N1 82.54(7) yes
P2 Ir1 C1 97.57(9) yes
N1 Ir1 C1 176.39(12) yes
P2 Ir1 H2 85.00 no
N1 Ir1 H1 86.00 no
N1 Ir1 H2 94.00 no
C1 Ir1 H1 91.00 no
P1 Ir1 H1 90.00 no
P1 Ir1 H2 91.00 no
P2 Ir1 H1 94.00 no
C1 Ir1 H2 90.00 no
H1 Ir1 H2 179.00 no
P4 Ir2 C31 97.75(10) yes
P3 Ir2 C31 97.40(10) yes
N2 Ir2 C31 173.73(17) yes
P3 Ir2 P4 163.51(3) yes
P4 Ir2 N2 82.86(9) yes
P3 Ir2 N2 82.79(9) yes
N2 Ir2 H3 84.00 no
P4 Ir2 H4 85.00 no
N2 Ir2 H4 92.00 no
C31 Ir2 H3 90.00 no
H3 Ir2 H4 175.00 no
P3 Ir2 H3 94.00 no
P4 Ir2 H3 92.00 no
C31 Ir2 H4 94.00 no
P3 Ir2 H4 88.00 no
C3 P1 C6 101.82(15) yes
Ir1 P1 C10 116.05(10) yes
Ir1 P1 C6 120.85(10) yes
C6 P1 C10 109.29(14) yes
Ir1 P1 C3 101.41(10) yes
C3 P1 C10 104.55(14) yes
Ir1 P2 C18 117.24(12) yes
Ir1 P2 C14 118.71(11) yes
C5 P2 C18 104.43(16) yes
Ir1 P2 C5 101.81(10) yes
C5 P2 C14 101.90(15) yes
C14 P2 C18 109.95(16) yes
Ir2 P3 C33 101.29(12) yes
Ir2 P3 C36 120.19(11) yes
C33 P3 C40 105.33(19) yes
Ir2 P3 C40 116.03(12) yes
C36 P3 C40 108.84(16) yes
C33 P3 C36 102.8(2) yes
C35 P4 C48 105.0(2) yes
C44 P4 C48 109.53(17) yes
Ir2 P4 C48 116.26(13) yes
C35 P4 C44 102.35(18) yes
Ir2 P4 C35 101.37(12) yes
Ir2 P4 C44 119.76(11) yes
C1 O1 C24 113.6(2) yes
C31 O2 C54 113.4(4) yes
Ir1 N1 C2 114.28(17) yes
C2 N1 C4 110.2(2) yes
Ir1 N1 C4 114.71(18) yes
C4 N1 H5 106.00 no
C2 N1 H5 106.00 no
Ir1 N1 H5 106.00 no
Ir2 N2 C32 114.7(2) yes
C32 N2 C34 111.7(3) yes
Ir2 N2 C34 115.2(2) yes
C34 N2 H6 105.00 no
Ir2 N2 H6 105.00 no
C32 N2 H6 105.00 no
Ir1 C1 O1 122.7(2) yes
Ir1 C1 C22 129.7(2) yes
O1 C1 C22 107.7(2) yes
N1 C2 C3 109.8(3) yes
P1 C3 C2 111.6(2) yes
N1 C4 C5 110.2(3) yes
P2 C5 C4 110.8(2) yes
P1 C6 C9 111.4(2) yes
P1 C6 C8 108.8(2) yes
C8 C6 C9 107.6(3) no
C7 C6 C8 106.9(3) no
P1 C6 C7 112.7(3) yes
C7 C6 C9 109.2(3) no
C11 C10 C12 110.1(3) no
P1 C10 C13 108.4(2) yes
C12 C10 C13 107.2(3) no
C11 C10 C13 107.4(3) no
P1 C10 C12 113.8(2) yes
P1 C10 C11 109.8(2) yes
P2 C14 C15 108.6(2) yes
C16 C14 C17 110.2(3) no
C15 C14 C16 106.1(3) no
P2 C14 C16 114.0(3) yes
C15 C14 C17 107.8(3) no
P2 C14 C17 109.9(3) yes
C19 C18 C20 107.7(4) no
P2 C18 C19 113.7(3) yes
C19 C18 C21 108.7(3) no
P2 C18 C21 109.3(3) yes
P2 C18 C20 108.8(3) yes
C20 C18 C21 108.4(4) no
C1 C22 C23 105.1(3) no
C22 C23 C24 103.7(3) no
O1 C24 C23 104.5(2) yes
N1 C2 H22 110.00 no
H21 C2 H22 108.00 no
C3 C2 H22 110.00 no
C3 C2 H21 110.00 no
N1 C2 H21 110.00 no
P1 C3 H31 109.00 no
P1 C3 H32 109.00 no
H31 C3 H32 108.00 no
C2 C3 H31 109.00 no
C2 C3 H32 109.00 no
N1 C4 H42 110.00 no
N1 C4 H41 110.00 no
C5 C4 H41 110.00 no
C5 C4 H42 110.00 no
H41 C4 H42 108.00 no
C4 C5 H52 109.00 no
C4 C5 H51 110.00 no
H51 C5 H52 108.00 no
P2 C5 H51 109.00 no
P2 C5 H52 110.00 no
C6 C7 H71 109.00 no
C6 C7 H72 109.00 no
C6 C7 H73 109.00 no
H72 C7 H73 110.00 no
H71 C7 H72 109.00 no
H71 C7 H73 109.00 no
C6 C8 H81 110.00 no
C6 C8 H82 109.00 no
C6 C8 H83 109.00 no
H81 C8 H82 109.00 no
H82 C8 H83 110.00 no
H81 C8 H83 109.00 no
C6 C9 H93 109.00 no
H91 C9 H92 110.00 no
C6 C9 H91 109.00 no
C6 C9 H92 109.00 no
H91 C9 H93 110.00 no
H92 C9 H93 109.00 no
C10 C11 H113 109.00 no
H111 C11 H112 109.00 no
H111 C11 H113 109.00 no
C10 C11 H111 109.00 no
C10 C11 H112 109.00 no
H112 C11 H113 110.00 no
C10 C12 H123 109.00 no
H122 C12 H123 110.00 no
H121 C12 H122 109.00 no
C10 C12 H121 109.00 no
C10 C12 H122 110.00 no
H121 C12 H123 109.00 no
C10 C13 H132 109.00 no
C10 C13 H131 110.00 no
C10 C13 H133 110.00 no
H131 C13 H132 109.00 no
H131 C13 H133 109.00 no
H132 C13 H133 109.00 no
C14 C15 H153 110.00 no
C14 C15 H152 109.00 no
H151 C15 H153 110.00 no
H151 C15 H152 109.00 no
C14 C15 H151 109.00 no
H152 C15 H153 110.00 no
H162 C16 H163 109.00 no
H161 C16 H163 109.00 no
C14 C16 H163 110.00 no
C14 C16 H161 109.00 no
C14 C16 H162 110.00 no
H161 C16 H162 109.00 no
C14 C17 H173 109.00 no
C14 C17 H172 109.00 no
C14 C17 H171 109.00 no
H172 C17 H173 110.00 no
H171 C17 H172 110.00 no
H171 C17 H173 109.00 no
C18 C19 H192 110.00 no
H192 C19 H193 110.00 no
C18 C19 H193 109.00 no
C18 C19 H191 109.00 no
H191 C19 H193 109.00 no
H191 C19 H192 109.00 no
C18 C20 H202 110.00 no
H201 C20 H202 109.00 no
H202 C20 H203 110.00 no
C18 C20 H201 109.00 no
H201 C20 H203 109.00 no
C18 C20 H203 110.00 no
H211 C21 H213 109.00 no
C18 C21 H211 109.00 no
H212 C21 H213 109.00 no
C18 C21 H213 109.00 no
H211 C21 H212 109.00 no
C18 C21 H212 110.00 no
C1 C22 H221 111.00 no
H221 C22 H222 109.00 no
C23 C22 H222 111.00 no
C1 C22 H222 111.00 no
C23 C22 H221 111.00 no
C24 C23 H231 111.00 no
C22 C23 H231 111.00 no
C24 C23 H232 111.00 no
H231 C23 H232 109.00 no
C22 C23 H232 111.00 no
C23 C24 H242 111.00 no
H241 C24 H242 109.00 no
O1 C24 H241 111.00 no
C23 C24 H241 111.00 no
O1 C24 H242 111.00 no
Ir2 C31 C52 128.5(3) yes
O2 C31 C52 109.9(3) yes
Ir2 C31 O2 121.6(3) yes
N2 C32 C33 111.3(3) yes
P3 C33 C32 112.0(2) yes
N2 C34 C35 111.8(3) yes
P4 C35 C34 111.3(3) yes
P3 C36 C37 113.7(3) yes
P3 C36 C38 108.4(2) yes
P3 C36 C39 110.6(3) yes
C38 C36 C39 108.1(4) no
C37 C36 C38 106.2(3) no
C37 C36 C39 109.6(3) no
P3 C40 C43 108.1(2) yes
C41 C40 C42 110.1(3) no
C41 C40 C43 107.0(3) no
C42 C40 C43 107.1(3) no
P3 C40 C41 110.5(3) yes
P3 C40 C42 113.8(3) yes
C45 C44 C47 108.6(3) no
C46 C44 C47 110.0(3) no
P4 C44 C47 110.4(3) yes
P4 C44 C45 108.2(2) yes
P4 C44 C46 113.4(3) yes
C45 C44 C46 106.0(3) no
P4 C48 C49 114.0(4) yes
C50 C48 C51 107.7(4) no
P4 C48 C51 109.6(3) yes
C49 C48 C50 108.2(4) no
P4 C48 C50 108.2(3) yes
C49 C48 C51 109.0(4) no
C31 C52 C53 104.7(4) no
C52 C53 C54 105.9(4) no
O2 C54 C53 106.0(4) yes
N2 C32 H321 109.00 no
N2 C32 H322 109.00 no
C33 C32 H321 109.00 no
C33 C32 H322 109.00 no
H321 C32 H322 108.00 no
P3 C33 H331 109.00 no
P3 C33 H332 109.00 no
C32 C33 H331 109.00 no
C32 C33 H332 109.00 no
H331 C33 H332 108.00 no
N2 C34 H341 109.00 no
N2 C34 H342 109.00 no
C35 C34 H341 109.00 no
C35 C34 H342 109.00 no
H341 C34 H342 108.00 no
P4 C35 H351 109.00 no
P4 C35 H352 109.00 no
C34 C35 H351 109.00 no
C34 C35 H352 109.00 no
H351 C35 H352 108.00 no
C36 C37 H371 110.00 no
C36 C37 H372 109.00 no
C36 C37 H373 109.00 no
H371 C37 H372 110.00 no
H371 C37 H373 109.00 no
H372 C37 H373 109.00 no
C36 C38 H381 109.00 no
C36 C38 H382 109.00 no
C36 C38 H383 109.00 no
H381 C38 H382 110.00 no
H381 C38 H383 109.00 no
H382 C38 H383 110.00 no
C36 C39 H391 109.00 no
C36 C39 H392 109.00 no
C36 C39 H393 109.00 no
H391 C39 H392 110.00 no
H391 C39 H393 109.00 no
H392 C39 H393 109.00 no
C40 C41 H411 109.00 no
C40 C41 H412 109.00 no
C40 C41 H413 109.00 no
H411 C41 H412 110.00 no
H411 C41 H413 109.00 no
H412 C41 H413 110.00 no
C40 C42 H421 109.00 no
C40 C42 H422 109.00 no
C40 C42 H423 110.00 no
H421 C42 H422 109.00 no
H421 C42 H423 109.00 no
H422 C42 H423 110.00 no
C40 C43 H431 110.00 no
C40 C43 H432 110.00 no
C40 C43 H433 109.00 no
H431 C43 H432 109.00 no
H431 C43 H433 109.00 no
H432 C43 H433 109.00 no
C44 C45 H451 110.00 no
C44 C45 H452 109.00 no
C44 C45 H453 109.00 no
H451 C45 H452 109.00 no
H451 C45 H453 110.00 no
H452 C45 H453 109.00 no
C44 C46 H461 109.00 no
C44 C46 H462 109.00 no
C44 C46 H463 109.00 no
H461 C46 H462 109.00 no
H461 C46 H463 110.00 no
H462 C46 H463 110.00 no
C44 C47 H471 110.00 no
C44 C47 H472 110.00 no
C44 C47 H473 110.00 no
H471 C47 H472 109.00 no
H471 C47 H473 109.00 no
H472 C47 H473 109.00 no
C48 C49 H491 110.00 no
C48 C49 H492 110.00 no
C48 C49 H493 110.00 no
H491 C49 H492 109.00 no
H491 C49 H493 109.00 no
H492 C49 H493 109.00 no
C48 C50 H501 110.00 no
C48 C50 H502 109.00 no
C48 C50 H503 109.00 no
H501 C50 H502 109.00 no
H501 C50 H503 109.00 no
H502 C50 H503 109.00 no
C48 C51 H511 109.00 no
C48 C51 H512 109.00 no
C48 C51 H513 110.00 no
H511 C51 H512 109.00 no
H511 C51 H513 109.00 no
H512 C51 H513 110.00 no
C31 C52 H521 111.00 no
C31 C52 H522 111.00 no
C53 C52 H521 111.00 no
C53 C52 H522 111.00 no
H521 C52 H522 109.00 no
C52 C53 H531 111.00 no
C52 C53 H532 111.00 no
C54 C53 H531 111.00 no
C54 C53 H532 111.00 no
H531 C53 H532 109.00 no
O2 C54 H541 111.00 no
O2 C54 H542 111.00 no
C53 C54 H541 111.00 no
C53 C54 H542 111.00 no
H541 C54 H542 109.00 no
C56 C55 C60 114.7(3) no
C56 C55 B1 122.0(3) yes
C60 C55 B1 122.9(3) yes
C55 C56 C57 123.0(3) no
C56 C57 C58 120.2(3) no
C57 C58 C59 118.6(3) no
C58 C59 C60 120.4(3) no
C55 C60 C59 123.1(3) no
C62 C61 C66 115.1(3) no
C62 C61 B1 122.6(3) yes
C66 C61 B1 121.9(3) yes
C61 C62 C63 122.6(4) no
C62 C63 C64 120.5(4) no
C63 C64 C65 119.1(4) no
C64 C65 C66 120.5(4) no
C61 C66 C65 122.3(3) no
C68 C67 C72 114.8(3) no
C68 C67 B1 121.4(3) yes
C72 C67 B1 123.5(3) yes
C67 C68 C69 123.3(3) no
C68 C69 C70 120.0(4) no
C69 C70 C71 118.8(4) no
C70 C71 C72 120.6(4) no
C67 C72 C71 122.5(3) no
C74 C73 C78 114.8(3) no
C74 C73 B1 123.1(3) yes
C78 C73 B1 122.0(3) yes
C73 C74 C75 122.9(3) no
C74 C75 C76 120.3(3) no
C75 C76 C77 118.8(3) no
C76 C77 C78 120.8(3) no
C73 C78 C77 122.3(3) no
C57 C56 H561 119.00 no
C55 C56 H561 118.00 no
C56 C57 H571 120.00 no
C58 C57 H571 120.00 no
C59 C58 H581 121.00 no
C57 C58 H581 121.00 no
C58 C59 H591 120.00 no
C60 C59 H591 120.00 no
C55 C60 H601 119.00 no
C59 C60 H601 118.00 no
C63 C62 H621 119.00 no
C61 C62 H621 119.00 no
C62 C63 H631 120.00 no
C64 C63 H631 120.00 no
C63 C64 H641 120.00 no
C65 C64 H641 120.00 no
C66 C65 H651 120.00 no
C64 C65 H651 120.00 no
C61 C66 H661 119.00 no
C65 C66 H661 119.00 no
C67 C68 H681 118.00 no
C69 C68 H681 118.00 no
C70 C69 H691 120.00 no
C68 C69 H691 120.00 no
C69 C70 H701 121.00 no
C71 C70 H701 121.00 no
C72 C71 H711 120.00 no
C70 C71 H711 120.00 no
C67 C72 H721 119.00 no
C71 C72 H721 119.00 no
C73 C74 H741 119.00 no
C75 C74 H741 119.00 no
C76 C75 H751 120.00 no
C74 C75 H751 120.00 no
C75 C76 H761 121.00 no
C77 C76 H761 121.00 no
C76 C77 H771 120.00 no
C78 C77 H771 120.00 no
C77 C78 H781 119.00 no
C73 C78 H781 119.00 no
C80 C79 B2 123.2(3) yes
C84 C79 B2 121.1(2) yes
C80 C79 C84 115.2(3) no
C79 C80 C81 122.6(3) no
C80 C81 C82 120.5(3) no
C81 C82 C83 118.5(3) no
C82 C83 C84 120.4(3) no
C79 C84 C83 122.9(3) no
C86 C85 C90 115.5(3) no
C86 C85 B2 122.7(3) yes
C90 C85 B2 121.5(3) yes
C85 C86 C87 122.5(3) no
C86 C87 C88 120.2(3) no
C87 C88 C89 119.1(3) no
C88 C89 C90 120.1(3) no
C85 C90 C89 122.6(3) no
C92 C91 C96 115.5(3) no
C96 C91 B2 120.1(3) yes
C92 C91 B2 124.2(3) yes
C91 C92 C93 121.9(4) no
C92 C93 C94 120.7(5) no
C93 C94 C95 119.0(4) no
C94 C95 C96 120.8(4) no
C91 C96 C95 122.2(3) no
C98 C97 B2 123.1(3) yes
C102 C97 B2 121.3(3) yes
C98 C97 C102 115.0(3) no
C97 C98 C99 122.6(3) no
C98 C99 C100 120.1(3) no
C99 C100 C101 119.2(3) no
C100 C101 C102 119.9(3) no
C97 C102 C101 123.2(3) no
C81 C80 H801 119.00 no
C79 C80 H801 119.00 no
C80 C81 H811 120.00 no
C82 C81 H811 120.00 no
C83 C82 H821 121.00 no
C81 C82 H821 121.00 no
C84 C83 H831 120.00 no
C82 C83 H831 120.00 no
C83 C84 H841 119.00 no
C79 C84 H841 119.00 no
C87 C86 H861 119.00 no
C85 C86 H861 119.00 no
C86 C87 H871 120.00 no
C88 C87 H871 120.00 no
C87 C88 H881 120.00 no
C89 C88 H881 120.00 no
C90 C89 H891 120.00 no
C88 C89 H891 120.00 no
C85 C90 H58 119.00 no
C89 C90 H58 119.00 no
C91 C92 H921 119.00 no
C93 C92 H921 119.00 no
C94 C93 H931 120.00 no
C92 C93 H931 120.00 no
C93 C94 H941 121.00 no
C95 C94 H941 120.00 no
C96 C95 H951 120.00 no
C94 C95 H951 120.00 no
C95 C96 H961 119.00 no
C91 C96 H961 119.00 no
C97 C98 H981 119.00 no
C99 C98 H981 119.00 no
C100 C99 H991 120.00 no
C98 C99 H991 120.00 no
C99 C100 H100 120.00 no
C101 C100 H100 120.00 no
C100 C101 H101 120.00 no
C102 C101 H101 120.00 no
C101 C102 H102 118.00 no
C97 C102 H102 118.00 no
C55 B1 C73 104.5(2) yes
C67 B1 C73 111.2(2) yes
C61 B1 C67 103.9(2) yes
C61 B1 C73 111.7(2) yes
C55 B1 C67 112.9(2) yes
C55 B1 C61 112.9(2) yes
C79 B2 C91 111.6(2) yes
C79 B2 C97 102.2(2) yes
C85 B2 C97 111.8(2) yes
C91 B2 C97 114.7(3) yes
C85 B2 C91 104.6(2) yes
C79 B2 C85 112.2(2) yes

loop_
_geom_bond_atom_site_label_1
_geom_bond_atom_site_label_2
_geom_bond_distance
_geom_bond_publ_flag
Ir1 P1 2.3453(8) yes
Ir1 P2 2.3333(8) yes
Ir1 N1 2.203(2) yes
Ir1 C1 1.942(3) yes
Ir1 H2 1.5900 no
Ir1 H1 1.6000 no
Ir2 N2 2.200(3) yes
Ir2 P4 2.3326(8) yes
Ir2 P3 2.3347(8) yes
Ir2 C31 1.934(3) yes
Ir2 H4 1.6200 no
Ir2 H3 1.6000 no
P1 C6 1.900(3) yes
P1 C3 1.846(3) yes
P1 C10 1.900(3) yes
P2 C14 1.901(3) yes
P2 C18 1.895(5) yes
P2 C5 1.855(3) yes
P3 C33 1.846(3) yes
P3 C36 1.895(4) yes
P3 C40 1.900(4) yes
P4 C35 1.849(3) yes
P4 C48 1.909(5) yes
P4 C44 1.897(4) yes
O1 C24 1.488(4) yes
O1 C1 1.314(4) yes
O2 C31 1.330(5) yes
O2 C54 1.463(6) yes
N1 C2 1.474(4) yes
N1 C4 1.486(4) yes
N1 H5 0.9300 no
N2 C32 1.462(5) yes
N2 C34 1.466(5) yes
N2 H6 0.9300 no
C1 C22 1.513(5) no
C2 C3 1.525(4) no
C4 C5 1.511(5) no
C6 C7 1.547(5) no
C6 C9 1.546(5) no
C6 C8 1.543(5) no
C10 C11 1.544(4) no
C10 C13 1.545(5) no
C10 C12 1.542(4) no
C14 C16 1.544(5) no
C14 C17 1.530(6) no
C14 C15 1.555(6) no
C18 C19 1.543(5) no
C18 C20 1.513(7) no
C18 C21 1.536(6) no
C22 C23 1.536(5) no
C23 C24 1.479(5) no
C2 H22 0.9900 no
C2 H21 0.9900 no
C3 H31 0.9900 no
C3 H32 0.9900 no
C4 H41 0.9900 no
C4 H42 0.9900 no
C5 H51 0.9900 no
C5 H52 0.9900 no
C7 H72 0.9800 no
C7 H71 0.9800 no
C7 H73 0.9800 no
C8 H82 0.9800 no
C8 H81 0.9800 no
C8 H83 0.9800 no
C9 H92 0.9800 no
C9 H93 0.9800 no
C9 H91 0.9800 no
C11 H113 0.9800 no
C11 H111 0.9800 no
C11 H112 0.9800 no
C12 H121 0.9800 no
C12 H122 0.9800 no
C12 H123 0.9800 no
C13 H133 0.9800 no
C13 H131 0.9800 no
C13 H132 0.9800 no
C15 H152 0.9800 no
C15 H151 0.9800 no
C15 H153 0.9800 no
C16 H162 0.9800 no
C16 H163 0.9800 no
C16 H161 0.9800 no
C17 H173 0.9800 no
C17 H172 0.9800 no
C17 H171 0.9800 no
C19 H191 0.9800 no
C19 H193 0.9800 no
C19 H192 0.9800 no
C20 H203 0.9800 no
C20 H201 0.9800 no
C20 H202 0.9800 no
C21 H211 0.9800 no
C21 H212 0.9800 no
C21 H213 0.9800 no
C22 H221 0.9900 no
C22 H222 0.9900 no
C23 H232 0.9900 no
C23 H231 0.9900 no
C24 H242 0.9900 no
C24 H241 0.9900 no
C31 C52 1.490(7) no
C32 C33 1.506(5) no
C34 C35 1.504(6) no
C36 C39 1.535(7) no
C36 C38 1.536(5) no
C36 C37 1.549(6) no
C40 C41 1.530(5) no
C40 C42 1.541(5) no
C40 C43 1.540(5) no
C44 C45 1.535(5) no
C44 C46 1.551(5) no
C44 C47 1.529(6) no
C48 C50 1.536(7) no
C48 C49 1.539(7) no
C48 C51 1.535(7) no
C52 C53 1.551(7) no
C53 C54 1.480(10) no
C32 H321 0.9900 no
C32 H322 0.9900 no
C33 H331 0.9900 no
C33 H332 0.9900 no
C34 H341 0.9900 no
C34 H342 0.9900 no
C35 H351 0.9900 no
C35 H352 0.9900 no
C37 H371 0.9800 no
C37 H372 0.9800 no
C37 H373 0.9800 no
C38 H381 0.9800 no
C38 H382 0.9800 no
C38 H383 0.9800 no
C39 H391 0.9800 no
C39 H392 0.9800 no
C39 H393 0.9800 no
C41 H411 0.9800 no
C41 H412 0.9800 no
C41 H413 0.9800 no
C42 H421 0.9800 no
C42 H422 0.9800 no
C42 H423 0.9800 no
C43 H431 0.9800 no
C43 H432 0.9800 no
C43 H433 0.9800 no
C45 H451 0.9800 no
C45 H452 0.9800 no
C45 H453 0.9800 no
C46 H461 0.9800 no
C46 H462 0.9800 no
C46 H463 0.9800 no
C47 H471 0.9800 no
C47 H472 0.9800 no
C47 H473 0.9800 no
C49 H491 0.9800 no
C49 H492 0.9800 no
C49 H493 0.9800 no
C50 H501 0.9800 no
C50 H502 0.9800 no
C50 H503 0.9800 no
C51 H511 0.9800 no
C51 H512 0.9800 no
C51 H513 0.9800 no
C52 H521 0.9900 no
C52 H522 0.9900 no
C53 H531 0.9900 no
C53 H532 0.9900 no
C54 H541 0.9900 no
C54 H542 0.9900 no
C55 C56 1.402(4) no
C55 C60 1.403(4) no
C55 B1 1.645(5) yes
C56 C57 1.397(5) no
C57 C58 1.383(5) no
C58 C59 1.386(5) no
C59 C60 1.391(5) no
C61 C62 1.396(5) no
C61 C66 1.406(5) no
C61 B1 1.650(4) yes
C62 C63 1.400(5) no
C63 C64 1.363(8) no
C64 C65 1.380(8) no
C65 C66 1.393(5) no
C67 C68 1.401(5) no
C67 C72 1.399(5) no
C67 B1 1.650(4) yes
C68 C69 1.393(5) no
C69 C70 1.379(6) no
C70 C71 1.379(7) no
C71 C72 1.397(5) no
C73 C74 1.406(5) no
C73 C78 1.403(5) no
C73 B1 1.646(4) yes
C74 C75 1.394(5) no
C75 C76 1.380(6) no
C76 C77 1.372(6) no
C77 C78 1.402(5) no
C56 H561 0.9500 no
C57 H571 0.9500 no
C58 H581 0.9500 no
C59 H591 0.9500 no
C60 H601 0.9500 no
C62 H621 0.9500 no
C63 H631 0.9500 no
C64 H641 0.9500 no
C65 H651 0.9500 no
C66 H661 0.9500 no
C68 H681 0.9500 no
C69 H691 0.9500 no
C70 H701 0.9500 no
C71 H711 0.9500 no
C72 H721 0.9500 no
C74 H741 0.9500 no
C75 H751 0.9500 no
C76 H761 0.9500 no
C77 H771 0.9500 no
C78 H781 0.9500 no
C79 C80 1.403(4) no
C79 C84 1.406(4) no
C79 B2 1.647(4) yes
C80 C81 1.388(4) no
C81 C82 1.394(5) no
C82 C83 1.384(5) no
C83 C84 1.388(4) no
C85 C86 1.401(5) no
C85 C90 1.406(4) no
C85 B2 1.652(4) yes
C86 C87 1.395(5) no
C87 C88 1.385(5) no
C88 C89 1.389(5) no
C89 C90 1.390(5) no
C91 C92 1.400(6) no
C91 C96 1.410(5) no
C91 B2 1.647(4) yes
C92 C93 1.396(5) no
C93 C94 1.378(8) no
C94 C95 1.369(8) no
C95 C96 1.387(5) no
C97 C98 1.409(4) no
C97 B2 1.645(4) yes
C97 C102 1.401(4) no
C98 C99 1.394(5) no
C99 C100 1.385(5) no
C100 C101 1.387(5) no
C101 C102 1.391(5) no
C80 H801 0.9500 no
C81 H811 0.9500 no
C82 H821 0.9500 no
C83 H831 0.9500 no
C84 H841 0.9500 no
C86 H861 0.9500 no
C87 H871 0.9500 no
C88 H881 0.9500 no
C89 H891 0.9500 no
C90 H58 0.9500 no
C92 H921 0.9500 no
C93 H931 0.9500 no
C94 H941 0.9500 no
C95 H951 0.9500 no
C96 H961 0.9500 no
C98 H981 0.9500 no
C99 H991 0.9500 no
C100 H100 0.9500 no
C101 H101 0.9500 no
C102 H102 0.9500 no
